data_7219560
loop_
_publ_author_name
'Nath, Mahendra'
'Preetam, Amreeta'

_publ_section_title
;
 An eco-friendly Pictet-Spengler approach to pyrrolo- and
 indolo[1,2-a]quinoxalines using p-dodecylbenzenesulfonic acid as an
 efficient Br\/onsted acid catalyst
;
_journal_name_full 'RSC Adv.'
_journal_paper_doi 10.1039/C4RA16651E
_journal_year 2015
_chemical_formula_moiety 'C19 H15 N3 O'
_chemical_formula_sum 'C19 H15 N3 O'
_chemical_formula_weight 301.35
_chemical_melting_point 535
_chemical_name_systematic 1-Methyl-5'H-spiro[indoline-3,4'-pyrrolo[1,2-a]quinoxalin]-2-one
_space_group_IT_number 14
_symmetry_cell_setting monoclinic
_symmetry_space_group_name_Hall '-P 2ybc'
_symmetry_space_group_name_H-M 'P 1 21/c 1'
_atom_sites_solution_hydrogens geom
_atom_sites_solution_primary direct
_atom_sites_solution_secondary difmap
_audit_creation_method SHELXL-97
_audit_update_record
;
2014-07-18 deposited with the CCDC.
2015-02-13 downloaded from the CCDC.
;
_cell_angle_alpha 90.00
_cell_angle_beta 97.994(5)
_cell_angle_gamma 90.00
_cell_formula_units_Z 4
_cell_length_a 8.1561(4)
_cell_length_b 10.4240(4)
_cell_length_c 17.6525(10)
_cell_measurement_reflns_used 5069
_cell_measurement_temperature 298(2)
_cell_measurement_theta_max 29.2153
_cell_measurement_theta_min 2.9157
_cell_volume 1486.22(13)
_computing_cell_refinement 'CrysAlisPro, Oxford Diffraction Ltd.'
_computing_data_collection 'CrysAlisPro, Oxford Diffraction Ltd.'
_computing_data_reduction 'CrysAlisPro, Oxford Diffraction Ltd.'
_computing_molecular_graphics 'OLEX 2-2.1'
_computing_publication_material 'WINGX V1.80.01'
_computing_structure_refinement 'SHELXL-97 (Sheldrick, 1997)'
_computing_structure_solution 'SHELXS-97 (Sheldrick, 1990)'
_diffrn_ambient_temperature 298(2)
_diffrn_detector_area_resol_mean 15.9853
_diffrn_measured_fraction_theta_full 0.999
_diffrn_measured_fraction_theta_max 0.999
_diffrn_measurement_device_type 'Xcalibur, Sapphire3'
_diffrn_measurement_method 'w scans'
_diffrn_radiation_monochromator graphite
_diffrn_radiation_source 'fine-focus sealed tube'
_diffrn_radiation_type MoK\a
_diffrn_radiation_wavelength 0.71073
_diffrn_reflns_av_R_equivalents 0.0236
_diffrn_reflns_av_sigmaI/netI 0.0157
_diffrn_reflns_limit_h_max 10
_diffrn_reflns_limit_h_min -10
_diffrn_reflns_limit_k_max 13
_diffrn_reflns_limit_k_min -12
_diffrn_reflns_limit_l_max 22
_diffrn_reflns_limit_l_min -22
_diffrn_reflns_number 20207
_diffrn_reflns_theta_full 26.37
_diffrn_reflns_theta_max 26.37
_diffrn_reflns_theta_min 3.04
_exptl_absorpt_coefficient_mu 0.086
_exptl_absorpt_correction_T_max 0.9915
_exptl_absorpt_correction_T_min 0.9764
_exptl_absorpt_correction_type multi-scan
_exptl_absorpt_process_details 'CrysAlisPro 1.171.34.40 (2006)'
_exptl_crystal_colour white
_exptl_crystal_density_diffrn 1.347
_exptl_crystal_density_method 'not measured'
_exptl_crystal_description Rectangular
_exptl_crystal_F_000 632
_exptl_crystal_recrystallization_method 'Re-crystallisation from solvent: Chloroform/Hexane'
_exptl_crystal_size_max 0.28
_exptl_crystal_size_mid 0.18
_exptl_crystal_size_min 0.10
_refine_diff_density_max 0.453
_refine_diff_density_min -0.412
_refine_diff_density_rms 0.041
_refine_ls_extinction_method none
_refine_ls_goodness_of_fit_ref 1.082
_refine_ls_hydrogen_treatment mixed
_refine_ls_matrix_type full
_refine_ls_number_parameters 208
_refine_ls_number_reflns 3031
_refine_ls_number_restraints 0
_refine_ls_restrained_S_all 1.082
_refine_ls_R_factor_all 0.0575
_refine_ls_R_factor_gt 0.0515
_refine_ls_shift/su_max 0.006
_refine_ls_shift/su_mean 0.001
_refine_ls_structure_factor_coef Fsqd
_refine_ls_weighting_details 'calc w=1/[\s^2^(Fo^2^)+(0.0663P)^2^+0.6250P] where P=(Fo^2^+2Fc^2^)/3'
_refine_ls_weighting_scheme calc
_refine_ls_wR_factor_gt 0.1354
_refine_ls_wR_factor_ref 0.1394
_reflns_number_gt 2712
_reflns_number_total 3031
_reflns_threshold_expression >2sigma(I)
_cod_data_source_file c4ra16651e2.cif
_cod_data_source_block shelxl
_cod_database_code 7219560

loop_
_space_group_symop_id
_space_group_symop_operation_xyz
1 'x, y, z'
2 '-x, y+1/2, -z+1/2'
3 '-x, -y, -z'
4 'x, -y-1/2, z-1/2'

loop_
_atom_site_label
_atom_site_type_symbol
_atom_site_fract_x
_atom_site_fract_y
_atom_site_fract_z
_atom_site_U_iso_or_equiv
_atom_site_adp_type
_atom_site_occupancy
_atom_site_symmetry_multiplicity
_atom_site_calc_flag
_atom_site_refinement_flags
N2 N 0.22302(17) 0.28182(13) 0.24960(8) 0.0334(3) Uani 1 1 d .
N1 N 0.46314(18) 0.46027(15) 0.28868(8) 0.0388(4) Uani 1 1 d .
H1 H 0.5620 0.4831 0.3072 0.047 Uiso 1 1 calc R
C5 C 0.4195(2) 0.43899(16) 0.20651(9) 0.0322(4) Uani 1 1 d .
C19 C 0.2199(2) 0.35013(15) 0.31876(9) 0.0322(4) Uani 1 1 d .
C6 C 0.5700(2) 0.43996(16) 0.16553(10) 0.0343(4) Uani 1 1 d .
C14 C 0.3432(2) 0.44319(16) 0.33680(9) 0.0339(4) Uani 1 1 d .
C4 C 0.31900(19) 0.31836(16) 0.19490(9) 0.0316(4) Uani 1 1 d .
C13 C 0.3199(2) 0.55525(16) 0.16842(10) 0.0362(4) Uani 1 1 d .
C18 C 0.1058(2) 0.32502(18) 0.36784(10) 0.0390(4) Uani 1 1 d .
H18 H 0.0224 0.2650 0.3544 0.047 Uiso 1 1 calc R
O1 O 0.18947(17) 0.59524(14) 0.18492(9) 0.0559(4) Uani 1 1 d .
C15 C 0.3488(2) 0.50788(18) 0.40623(10) 0.0438(4) Uani 1 1 d .
H15 H 0.4286 0.5708 0.4191 0.053 Uiso 1 1 calc R
N3 N 0.40705(19) 0.60651(14) 0.11532(9) 0.0413(4) Uani 1 1 d .
C3 C 0.2940(2) 0.23256(17) 0.13620(10) 0.0382(4) Uani 1 1 d .
H3 H 0.3420 0.2349 0.0914 0.046 Uiso 1 1 calc R
C11 C 0.5566(2) 0.54012(17) 0.11312(10) 0.0369(4) Uani 1 1 d .
C17 C 0.1155(2) 0.38921(19) 0.43711(10) 0.0443(4) Uani 1 1 d .
H17 H 0.0401 0.3712 0.4706 0.053 Uiso 1 1 calc R
C2 C 0.1813(2) 0.13910(17) 0.15623(11) 0.0416(4) Uani 1 1 d .
H2 H 0.1426 0.0684 0.1269 0.050 Uiso 1 1 calc R
C16 C 0.2374(2) 0.47973(19) 0.45613(11) 0.0463(5) Uani 1 1 d .
H16 H 0.2448 0.5221 0.5028 0.056 Uiso 1 1 calc R
C10 C 0.6786(3) 0.5657(2) 0.06864(12) 0.0512(5) Uani 1 1 d .
H10 H 0.6676 0.6321 0.0331 0.061 Uiso 1 1 calc R
C1 C 0.1397(2) 0.17093(17) 0.22587(10) 0.0397(4) Uani 1 1 d .
H1A H 0.0679 0.1258 0.2526 0.048 Uiso 1 1 calc R
C12 C 0.3553(3) 0.72044(19) 0.07121(13) 0.0593(6) Uani 1 1 d .
H12A H 0.4344 0.7395 0.0373 0.089 Uiso 1 1 calc R
H12B H 0.3484 0.7914 0.1053 0.089 Uiso 1 1 calc R
H12C H 0.2487 0.7058 0.0419 0.089 Uiso 1 1 calc R
C7 C 0.7086(2) 0.3631(2) 0.17446(11) 0.0462(5) Uani 1 1 d .
H7 H 0.7184 0.2954 0.2092 0.055 Uiso 1 1 calc R
C9 C 0.8179(3) 0.4888(3) 0.07888(13) 0.0602(6) Uani 1 1 d .
H9 H 0.9032 0.5050 0.0503 0.072 Uiso 1 1 calc R
C8 C 0.8333(3) 0.3888(2) 0.13050(13) 0.0578(6) Uani 1 1 d .
H8 H 0.9281 0.3381 0.1359 0.069 Uiso 1 1 calc R

loop_
_atom_site_aniso_label
_atom_site_aniso_U_11
_atom_site_aniso_U_22
_atom_site_aniso_U_33
_atom_site_aniso_U_23
_atom_site_aniso_U_13
_atom_site_aniso_U_12
N2 0.0348(7) 0.0319(7) 0.0341(7) -0.0006(6) 0.0068(6) -0.0044(6)
N1 0.0327(7) 0.0474(9) 0.0362(8) -0.0011(6) 0.0039(6) -0.0098(6)
C5 0.0311(8) 0.0324(8) 0.0336(8) 0.0016(6) 0.0067(6) -0.0007(6)
C19 0.0344(8) 0.0312(8) 0.0312(8) 0.0006(6) 0.0049(6) -0.0003(7)
C6 0.0320(8) 0.0359(9) 0.0356(9) 0.0007(7) 0.0066(7) -0.0025(7)
C14 0.0337(8) 0.0353(9) 0.0325(8) 0.0019(7) 0.0047(7) -0.0009(7)
C4 0.0310(8) 0.0323(8) 0.0322(8) 0.0032(6) 0.0067(6) 0.0011(6)
C13 0.0351(9) 0.0315(9) 0.0414(9) -0.0014(7) 0.0027(7) 0.0001(7)
C18 0.0381(9) 0.0394(9) 0.0406(9) 0.0020(8) 0.0093(7) -0.0038(7)
O1 0.0423(8) 0.0511(8) 0.0762(10) 0.0039(7) 0.0153(7) 0.0139(6)
C15 0.0476(10) 0.0422(10) 0.0409(10) -0.0075(8) 0.0032(8) -0.0079(8)
N3 0.0436(8) 0.0338(8) 0.0454(8) 0.0091(6) 0.0028(7) 0.0011(6)
C3 0.0412(9) 0.0388(9) 0.0353(9) -0.0027(7) 0.0084(7) 0.0035(7)
C11 0.0384(9) 0.0376(9) 0.0345(9) 0.0007(7) 0.0043(7) -0.0070(7)
C17 0.0470(10) 0.0485(11) 0.0405(10) -0.0005(8) 0.0165(8) 0.0014(8)
C2 0.0469(10) 0.0348(9) 0.0426(10) -0.0076(8) 0.0042(8) -0.0034(8)
C16 0.0542(11) 0.0493(11) 0.0364(9) -0.0091(8) 0.0098(8) 0.0001(9)
C10 0.0548(12) 0.0580(12) 0.0425(10) 0.0065(9) 0.0123(9) -0.0166(10)
C1 0.0411(9) 0.0347(9) 0.0437(10) -0.0011(7) 0.0076(8) -0.0081(7)
C12 0.0731(14) 0.0379(11) 0.0622(13) 0.0160(9) -0.0070(11) -0.0021(10)
C7 0.0374(9) 0.0490(11) 0.0525(11) 0.0029(9) 0.0077(8) 0.0058(8)
C9 0.0457(11) 0.0854(16) 0.0540(12) -0.0084(12) 0.0231(10) -0.0148(11)
C8 0.0359(10) 0.0726(15) 0.0669(14) -0.0095(12) 0.0139(9) 0.0061(10)

loop_
_atom_type_symbol
_atom_type_description
_atom_type_scat_dispersion_real
_atom_type_scat_dispersion_imag
_atom_type_scat_source
C C 0.0030 0.0020 'International Tables Vol C Tables 4.2.6.8 and 6.1.1.4'
H H 0.0000 0.0000 'International Tables Vol C Tables 4.2.6.8 and 6.1.1.4'
N N 0.0060 0.0030 'International Tables Vol C Tables 4.2.6.8 and 6.1.1.4'
O O 0.0110 0.0060 'International Tables Vol C Tables 4.2.6.8 and 6.1.1.4'

loop_
_geom_angle_atom_site_label_1
_geom_angle_atom_site_label_2
_geom_angle_atom_site_label_3
_geom_angle
C4 N2 C19 123.00(14)
C1 N2 C19 128.11(14)
C1 N2 C4 108.86(14)
C5 N1 H1 120.3
C14 N1 H1 120.3
C14 N1 C5 119.42(13)
N1 C5 C6 111.90(13)
N1 C5 C4 108.42(13)
N1 C5 C13 110.51(13)
C6 C5 C13 101.42(13)
C4 C5 C6 113.95(14)
C4 C5 C13 110.52(13)
C14 C19 N2 116.46(14)
C18 C19 N2 122.64(15)
C18 C19 C14 120.87(15)
C11 C6 C5 109.29(15)
C7 C6 C5 130.59(16)
C7 C6 C11 120.09(17)
N1 C14 C19 119.48(15)
N1 C14 C15 122.31(16)
C15 C14 C19 117.98(16)
N2 C4 C5 119.27(14)
C3 C4 N2 108.18(15)
C3 C4 C5 132.49(15)
O1 C13 C5 125.78(16)
O1 C13 N3 126.05(17)
N3 C13 C5 108.13(14)
C19 C18 H18 120.0
C19 C18 C17 120.04(17)
C17 C18 H18 120.0
C14 C15 H15 119.5
C16 C15 C14 120.92(17)
C16 C15 H15 119.5
C13 N3 C11 111.30(14)
C13 N3 C12 123.36(17)
C11 N3 C12 125.21(17)
C4 C3 H3 126.4
C4 C3 C2 107.15(15)
C2 C3 H3 126.4
C6 C11 N3 109.84(15)
C10 C11 C6 121.96(18)
C10 C11 N3 128.19(17)
C18 C17 H17 120.1
C16 C17 C18 119.76(17)
C16 C17 H17 120.1
C3 C2 H2 126.0
C1 C2 C3 108.03(16)
C1 C2 H2 126.0
C15 C16 H16 119.8
C17 C16 C15 120.40(17)
C17 C16 H16 119.8
C11 C10 H10 121.3
C11 C10 C9 117.36(19)
C9 C10 H10 121.3
N2 C1 H1A 126.1
C2 C1 N2 107.77(16)
C2 C1 H1A 126.1
N3 C12 H12A 109.5
N3 C12 H12B 109.5
N3 C12 H12C 109.5
H12A C12 H12B 109.5
H12A C12 H12C 109.5
H12B C12 H12C 109.5
C6 C7 H7 120.7
C6 C7 C8 118.50(19)
C8 C7 H7 120.7
C10 C9 H9 119.2
C8 C9 C10 121.53(18)
C8 C9 H9 119.2
C7 C8 H8 119.7
C9 C8 C7 120.6(2)
C9 C8 H8 119.7

loop_
_geom_bond_atom_site_label_1
_geom_bond_atom_site_label_2
_geom_bond_distance
N2 C19 1.417(2)
N2 C4 1.379(2)
N2 C1 1.376(2)
N1 H1 0.8600
N1 C5 1.462(2)
N1 C14 1.393(2)
C5 C6 1.509(2)
C5 C4 1.500(2)
C5 C13 1.559(2)
C19 C14 1.402(2)
C19 C18 1.382(2)
C6 C11 1.389(2)
C6 C7 1.377(2)
C14 C15 1.394(2)
C4 C3 1.362(2)
C13 O1 1.215(2)
C13 N3 1.362(2)
C18 H18 0.9300
C18 C17 1.386(3)
C15 H15 0.9300
C15 C16 1.382(3)
N3 C11 1.408(2)
N3 C12 1.450(2)
C3 H3 0.9300
C3 C2 1.418(3)
C11 C10 1.376(3)
C17 H17 0.9300
C17 C16 1.378(3)
C2 H2 0.9300
C2 C1 1.361(3)
C16 H16 0.9300
C10 H10 0.9300
C10 C9 1.382(3)
C1 H1A 0.9300
C12 H12A 0.9600
C12 H12B 0.9600
C12 H12C 0.9600
C7 H7 0.9300
C7 C8 1.389(3)
C9 H9 0.9300
C9 C8 1.379(3)
C8 H8 0.9300

loop_
_geom_torsion_atom_site_label_1
_geom_torsion_atom_site_label_2
_geom_torsion_atom_site_label_3
_geom_torsion_atom_site_label_4
_geom_torsion
N2 C19 C14 N1 -2.3(2)
N2 C19 C14 C15 -176.94(15)
N2 C19 C18 C17 175.78(16)
N2 C4 C3 C2 -1.05(19)
N1 C5 C6 C11 -117.87(16)
N1 C5 C6 C7 60.2(2)
N1 C5 C4 N2 28.96(19)
N1 C5 C4 C3 -154.41(18)
N1 C5 C13 O1 -58.7(2)
N1 C5 C13 N3 119.35(15)
N1 C14 C15 C16 -173.62(17)
C5 N1 C14 C19 32.4(2)
C5 N1 C14 C15 -153.20(17)
C5 C6 C11 N3 -0.42(19)
C5 C6 C11 C10 178.56(16)
C5 C6 C7 C8 -177.44(18)
C5 C4 C3 C2 -177.96(17)
C5 C13 N3 C11 -0.84(19)
C5 C13 N3 C12 -176.85(16)
C19 N2 C4 C5 -2.9(2)
C19 N2 C4 C3 179.71(14)
C19 N2 C1 C2 -179.27(16)
C19 C14 C15 C16 0.9(3)
C19 C18 C17 C16 1.2(3)
C6 C5 C4 N2 154.27(14)
C6 C5 C4 C3 -29.1(3)
C6 C5 C13 O1 -177.51(17)
C6 C5 C13 N3 0.54(17)
C6 C11 C10 C9 -1.1(3)
C6 C7 C8 C9 -0.3(3)
C14 N1 C5 C6 -170.37(14)
C14 N1 C5 C4 -43.9(2)
C14 N1 C5 C13 77.40(18)
C14 C19 C18 C17 -2.1(3)
C14 C15 C16 C17 -1.8(3)
C4 N2 C19 C14 -12.1(2)
C4 N2 C19 C18 169.89(16)
C4 N2 C1 C2 -0.9(2)
C4 C5 C6 C11 118.69(15)
C4 C5 C6 C7 -63.3(2)
C4 C5 C13 O1 61.3(2)
C4 C5 C13 N3 -120.64(15)
C4 C3 C2 C1 0.5(2)
C13 C5 C6 C11 -0.06(17)
C13 C5 C6 C7 177.96(18)
C13 C5 C4 N2 -92.30(17)
C13 C5 C4 C3 84.3(2)
C13 N3 C11 C6 0.8(2)
C13 N3 C11 C10 -178.08(18)
C18 C19 C14 N1 175.71(16)
C18 C19 C14 C15 1.1(2)
C18 C17 C16 C15 0.7(3)
O1 C13 N3 C11 177.21(17)
O1 C13 N3 C12 1.2(3)
N3 C11 C10 C9 177.69(18)
C3 C2 C1 N2 0.2(2)
C11 C6 C7 C8 0.4(3)
C11 C10 C9 C8 1.2(3)
C10 C9 C8 C7 -0.6(3)
C1 N2 C19 C14 166.07(16)
C1 N2 C19 C18 -11.9(3)
C1 N2 C4 C5 178.59(14)
C1 N2 C4 C3 1.20(19)
C12 N3 C11 C6 176.74(17)
C12 N3 C11 C10 -2.2(3)
C7 C6 C11 N3 -178.69(16)
C7 C6 C11 C10 0.3(3)
